data_1564057
loop_
_publ_author_name
'Hu, Peng'
'Wu, Yan-Ni'
'Zhao, Yan-Hua'
'Cao, Jiang-Fei'
'Lai, Jia-Long'
'Ma, Dan-Yu'
'Zhu, Li-Li'
'Xiao, Feng-Ping'

_publ_section_title
;
 Structure changes from radical-3d ring dimer to radical-3d-4f 1D chain
 with different magnetic properties
;
_journal_name_full 'Inorganica Chimica Acta'
_journal_page_first 119867
_journal_paper_doi 10.1016/j.ica.2020.119867
_journal_volume 512
_journal_year 2020
_chemical_formula_sum 'C51 H41 Cu Dy F30 N6 O16'
_chemical_formula_weight 1789.94
_space_group_crystal_system monoclinic
_space_group_IT_number 15
_space_group_name_Hall '-C 2yc'
_space_group_name_H-M_alt 'C 1 2/c 1'
_atom_sites_solution_hydrogens geom
_audit_creation_method SHELXL-2014
_cell_angle_alpha 90
_cell_angle_beta 109.007(2)
_cell_angle_gamma 90
_cell_formula_units_Z 4
_cell_length_a 30.582(2)
_cell_length_b 10.4250(7)
_cell_length_c 22.2316(16)
_cell_measurement_reflns_used 15598
_cell_measurement_temperature 293(2)
_cell_measurement_theta_max 27.9
_cell_measurement_theta_min 1.7
_cell_volume 6701.4(8)
_computing_structure_refinement 'SHELXL-2014 (Sheldrick, 2014)'
_diffrn_ambient_temperature 293(2)
_diffrn_measured_fraction_theta_full 0.948
_diffrn_measured_fraction_theta_max 0.975
_diffrn_measurement_device_type CCD
_diffrn_radiation_type MoK\a
_diffrn_radiation_wavelength 0.71073
_diffrn_reflns_av_R_equivalents 0.0275
_diffrn_reflns_av_unetI/netI 0.0256
_diffrn_reflns_Laue_measured_fraction_full 0.948
_diffrn_reflns_Laue_measured_fraction_max 0.975
_diffrn_reflns_limit_h_max 36
_diffrn_reflns_limit_h_min -36
_diffrn_reflns_limit_k_max 12
_diffrn_reflns_limit_k_min -12
_diffrn_reflns_limit_l_max 26
_diffrn_reflns_limit_l_min -26
_diffrn_reflns_number 22753
_diffrn_reflns_point_group_measured_fraction_full 0.948
_diffrn_reflns_point_group_measured_fraction_max 0.975
_diffrn_reflns_theta_full 25.242
_diffrn_reflns_theta_max 25.015
_diffrn_reflns_theta_min 1.938
_exptl_absorpt_coefficient_mu 1.574
_exptl_crystal_colour purple
_exptl_crystal_density_diffrn 1.774
_exptl_crystal_description block
_exptl_crystal_F_000 3528
_refine_diff_density_max 1.170
_refine_diff_density_min -0.515
_refine_diff_density_rms 0.126
_refine_ls_extinction_coef .
_refine_ls_extinction_method none
_refine_ls_goodness_of_fit_ref 0.999
_refine_ls_hydrogen_treatment constr
_refine_ls_matrix_type full
_refine_ls_number_parameters 481
_refine_ls_number_reflns 5772
_refine_ls_number_restraints 2
_refine_ls_restrained_S_all 1.008
_refine_ls_R_factor_all 0.0446
_refine_ls_R_factor_gt 0.0399
_refine_ls_shift/su_max 0.001
_refine_ls_shift/su_mean 0.000
_refine_ls_structure_factor_coef Fsqd
_refine_ls_weighting_details 'w=1/[\s^2^(Fo^2^)+(0.1000P)^2^+22.0000P] where P=(Fo^2^+2Fc^2^)/3'
_refine_ls_weighting_scheme calc
_refine_ls_wR_factor_gt 0.1219
_refine_ls_wR_factor_ref 0.1308
_reflns_Friedel_coverage 0.000
_reflns_Friedel_fraction_full .
_reflns_Friedel_fraction_max .
_reflns_number_gt 5287
_reflns_number_total 5772
_reflns_threshold_expression 'I > 2\s(I)'
_cod_data_source_file dycu.cif
_cod_data_source_block dycu
_cod_original_sg_symbol_H-M 'C 2/c'
_cod_database_code 1564057
_shelx_space_group_comment
;
The symmetry employed for this shelxl refinement is uniquely defined
by the following loop, which should always be used as a source of
symmetry information in preference to the above space-group names.
They are only intended as comments.
;
_shelxl_version_number 2014-3

loop_
_space_group_symop_operation_xyz
'x, y, z'
'-x, y, -z+1/2'
'x+1/2, y+1/2, z'
'-x+1/2, y+1/2, -z+1/2'
'-x, -y, -z'
'x, -y, z-1/2'
'-x+1/2, -y+1/2, -z'
'x+1/2, -y+1/2, z-1/2'

loop_
_atom_site_label
_atom_site_type_symbol
_atom_site_fract_x
_atom_site_fract_y
_atom_site_fract_z
_atom_site_U_iso_or_equiv
_atom_site_adp_type
_atom_site_occupancy
_atom_site_site_symmetry_order
_atom_site_calc_flag
_atom_site_refinement_flags_posn
_atom_site_refinement_flags_adp
_atom_site_refinement_flags_occupancy
_atom_site_disorder_assembly
_atom_site_disorder_group
Dy1 Dy 0.0000 1.01122(2) 0.2500 0.02573(13) Uani 1 2 d S T P . .
Cu1 Cu 0.2500 0.7500 0.5000 0.02641(18) Uani 1 2 d S U P . .
F14 F 0.0038(2) 1.5067(3) 0.1456(3) 0.0921(17) Uani 1 1 d . . . . .
F15 F -0.06219(12) 1.4138(3) 0.10541(18) 0.0709(10) Uani 1 1 d . . . . .
F13 F -0.00202(14) 1.3354(4) 0.08943(18) 0.0704(10) Uani 1 1 d . . . . .
F8 F 0.14045(12) 0.7182(4) 0.2836(2) 0.0825(13) Uani 1 1 d . . . . .
F11 F -0.02166(16) 0.9013(3) 0.02763(17) 0.0757(11) Uani 1 1 d . . . . .
F5 F 0.1807(2) 0.3141(4) 0.3767(3) 0.117(2) Uani 1 1 d . . . . .
F12 F -0.0622(3) 0.7351(7) 0.0181(3) 0.160(3) Uani 1 1 d . . . . .
F6 F 0.20885(16) 0.4489(5) 0.3306(2) 0.0841(12) Uani 1 1 d . . . . .
F2 F 0.17552(19) 0.5361(5) 0.6300(3) 0.0934(14) Uani 1 1 d . . . . .
F9 F 0.08470(16) 0.6200(6) 0.2254(3) 0.142(3) Uani 1 1 d . . . . .
F7 F 0.1129(2) 0.5633(5) 0.3186(4) 0.152(3) Uani 1 1 d . . . . .
F3 F 0.1683(2) 0.3632(4) 0.5815(3) 0.1128(19) Uani 1 1 d . . . . .
F1 F 0.1200(2) 0.5082(8) 0.5487(4) 0.155(4) Uani 1 1 d . . . . .
F10 F 0.0090(2) 0.7310(5) 0.0691(3) 0.125(2) Uani 1 1 d . . . . .
F4 F 0.2540(2) 0.3456(6) 0.4061(3) 0.125(2) Uani 1 1 d . . . . .
O7 O -0.01775(11) 0.9289(3) 0.14718(15) 0.0356(7) Uani 1 1 d . . . . .
O5 O 0.07395(9) 1.0931(3) 0.26678(14) 0.0314(6) Uani 1 1 d . . . . .
O8 O -0.01118(9) 1.1919(3) 0.18220(14) 0.0311(6) Uani 1 1 d . . . . .
O2 O 0.22846(11) 0.6083(3) 0.42871(16) 0.0421(7) Uani 1 1 d . U . . .
O1 O 0.20512(11) 0.6551(3) 0.54479(17) 0.0427(7) Uani 1 1 d . U . . .
O3 O 0.11541(13) 1.0494(4) 0.50133(16) 0.0477(9) Uani 1 1 d . . . . .
O6 O 0.05089(11) 0.8365(3) 0.25780(16) 0.0409(8) Uani 1 1 d . . . . .
O4 O 0.22884(16) 1.0128(5) 0.3048(2) 0.0758(17) Uani 1 1 d . . . . .
N2 N 0.11326(11) 1.0745(3) 0.25735(16) 0.0260(7) Uani 1 1 d . . . . .
N1 N 0.19725(12) 0.8678(3) 0.45461(16) 0.0293(7) Uani 1 1 d . . . . .
N3 N 0.18656(13) 1.0392(5) 0.27569(19) 0.0394(9) Uani 1 1 d . . . . .
C23 C -0.0169(2) 1.3937(5) 0.1333(3) 0.0536(14) Uani 1 1 d . . . . .
C21 C 0.0000 1.3732(6) 0.2500 0.0488(18) Uani 1 2 d S T P . .
H21 H 0.0000 1.4624 0.2500 0.059 Uiso 1 2 calc R U P . .
C8 C 0.17159(15) 0.9178(4) 0.4872(2) 0.0331(9) Uani 1 1 d . . . . .
H8 H 0.1765 0.8900 0.5287 0.040 Uiso 1 1 calc R U . . .
C9 C 0.19050(13) 0.9065(4) 0.39522(19) 0.0274(8) Uani 1 1 d . . . . .
H9 H 0.2084 0.8716 0.3726 0.033 Uiso 1 1 calc R U . . .
C10 C 0.15731(15) 0.9979(3) 0.3664(2) 0.0268(9) Uani 1 1 d . . . . .
C7 C 0.13812(17) 1.0092(4) 0.4617(2) 0.0306(9) Uani 1 1 d . . . . .
C11 C 0.13054(14) 1.0510(4) 0.40009(19) 0.0279(8) Uani 1 1 d . . . . .
H11 H 0.1082 1.1127 0.3817 0.033 Uiso 1 1 calc R U . . .
C25 C -0.03714(16) 0.8295(4) 0.1201(2) 0.0384(10) Uani 1 1 d . . . . .
C12 C 0.15223(14) 1.0367(4) 0.3015(2) 0.0273(8) Uani 1 1 d . . . . .
C19 C 0.10203(17) 0.6631(4) 0.2815(3) 0.0449(12) Uani 1 1 d . . . . .
C2 C 0.2118(2) 0.5034(4) 0.4358(3) 0.0455(13) Uani 1 1 d . . . . .
C17 C 0.12083(15) 1.1205(5) 0.1975(2) 0.0364(10) Uani 1 1 d . . . . .
C14 C 0.16917(16) 1.0641(5) 0.2055(2) 0.0406(11) Uani 1 1 d . . . . .
C3 C 0.1934(2) 0.4647(5) 0.4826(3) 0.0512(13) Uani 1 1 d . . . . .
H3 H 0.1824 0.3811 0.4809 0.061 Uiso 1 1 calc R U . . .
C20 C 0.07001(16) 0.7575(4) 0.3002(2) 0.0371(10) Uani 1 1 d . . . . .
C1 C 0.2133(3) 0.4001(6) 0.3869(4) 0.0686(18) Uani 1 1 d . . . . .
C6 C 0.08359(18) 1.1514(5) 0.4802(2) 0.0478(12) Uani 1 1 d . . . . .
H6A H 0.0595 1.1261 0.4422 0.072 Uiso 1 1 calc R U . . .
H6B H 0.0993 1.2252 0.4715 0.072 Uiso 1 1 calc R U . . .
H6C H 0.0704 1.1722 0.5127 0.072 Uiso 1 1 calc R U . . .
C4 C 0.19034(17) 0.5443(5) 0.5321(3) 0.0434(11) Uani 1 1 d . . . . .
C16 C 0.08219(19) 1.0711(7) 0.1400(2) 0.0550(14) Uani 1 1 d . . . . .
H16A H 0.0782 0.9807 0.1445 0.082 Uiso 1 1 calc R U . . .
H16B H 0.0900 1.0866 0.1021 0.082 Uiso 1 1 calc R U . . .
H16C H 0.0539 1.1149 0.1370 0.082 Uiso 1 1 calc R U . . .
C22 C -0.00846(14) 1.3106(4) 0.1922(2) 0.0367(10) Uani 1 1 d . . . . .
C18 C 0.1193(2) 1.2663(5) 0.1997(3) 0.0510(13) Uani 1 1 d . . . . .
H18A H 0.0897 1.2932 0.2015 0.076 Uiso 1 1 calc R U . . .
H18B H 0.1240 1.3011 0.1623 0.076 Uiso 1 1 calc R U . . .
H18C H 0.1432 1.2966 0.2368 0.076 Uiso 1 1 calc R U . . .
C13 C 0.1684(2) 0.9345(7) 0.1742(3) 0.0604(15) Uani 1 1 d . . . . .
H13A H 0.1993 0.9009 0.1859 0.091 Uiso 1 1 calc R U . . .
H13B H 0.1563 0.9440 0.1288 0.091 Uiso 1 1 calc R U . . .
H13C H 0.1492 0.8765 0.1880 0.091 Uiso 1 1 calc R U . . .
C5 C 0.1639(3) 0.4882(6) 0.5742(4) 0.0592(17) Uani 1 1 d . . . . .
C24 C -0.06486(19) 0.7454(5) 0.1404(3) 0.0471(12) Uani 1 1 d . . . . .
H24 H -0.0802 0.6797 0.1135 0.057 Uiso 1 1 calc R U . . .
C26 C -0.0288(2) 0.7986(5) 0.0569(3) 0.0572(15) Uani 1 1 d . . . . .
C15 C 0.20217(19) 1.1561(7) 0.1883(3) 0.0609(16) Uani 1 1 d . . . . .
H15A H 0.2058 1.2324 0.2136 0.091 Uiso 1 1 calc R U . . .
H15B H 0.1897 1.1783 0.1441 0.091 Uiso 1 1 calc R U . . .
H15C H 0.2317 1.1155 0.1964 0.091 Uiso 1 1 calc R U . . .

loop_
_atom_site_aniso_label
_atom_site_aniso_U_11
_atom_site_aniso_U_22
_atom_site_aniso_U_33
_atom_site_aniso_U_23
_atom_site_aniso_U_13
_atom_site_aniso_U_12
Dy1 0.02388(18) 0.02246(17) 0.03026(19) 0.000 0.00800(12) 0.000
Cu1 0.0286(4) 0.0223(4) 0.0252(4) 0.0033(2) 0.0044(3) 0.0030(3)
F14 0.119(4) 0.043(2) 0.087(3) 0.0241(18) -0.004(3) -0.0330(19)
F15 0.069(2) 0.059(2) 0.064(2) 0.0095(17) -0.0059(17) 0.0190(17)
F13 0.085(2) 0.063(2) 0.064(2) 0.0311(18) 0.025(2) 0.0041(19)
F8 0.053(2) 0.065(2) 0.142(4) -0.034(2) 0.050(2) -0.0067(17)
F11 0.128(3) 0.057(2) 0.048(2) 0.0076(16) 0.036(2) 0.006(2)
F5 0.187(5) 0.076(3) 0.132(4) -0.059(3) 0.113(4) -0.078(3)
F12 0.219(7) 0.194(6) 0.097(4) -0.098(4) 0.094(5) -0.137(6)
F6 0.100(3) 0.092(3) 0.068(3) -0.017(2) 0.038(2) -0.029(3)
F2 0.114(4) 0.090(3) 0.090(3) -0.017(3) 0.052(3) -0.021(3)
F9 0.077(3) 0.147(5) 0.164(5) -0.116(5) -0.011(3) 0.041(3)
F7 0.208(6) 0.086(3) 0.239(7) 0.096(4) 0.177(6) 0.103(4)
F3 0.186(5) 0.055(2) 0.147(5) -0.007(3) 0.122(4) -0.019(3)
F1 0.055(3) 0.290(12) 0.127(6) 0.067(5) 0.038(3) 0.008(3)
F10 0.213(6) 0.093(3) 0.120(4) 0.043(3) 0.122(5) 0.081(4)
F4 0.138(5) 0.127(5) 0.114(4) -0.013(3) 0.044(4) 0.072(4)
O7 0.0439(17) 0.0279(15) 0.0356(17) -0.0035(13) 0.0136(14) -0.0067(13)
O5 0.0220(14) 0.0389(16) 0.0346(16) 0.0023(12) 0.0109(12) 0.0024(12)
O8 0.0273(14) 0.0253(15) 0.0385(17) 0.0058(12) 0.0079(12) 0.0010(11)
O2 0.0410(17) 0.0352(17) 0.0437(19) 0.0013(12) 0.0050(14) -0.0079(14)
O1 0.0405(17) 0.0307(17) 0.053(2) 0.0004(14) 0.0096(14) -0.0006(13)
O3 0.054(2) 0.064(2) 0.0315(18) 0.0085(16) 0.0226(16) 0.0261(19)
O6 0.0447(18) 0.0329(17) 0.050(2) 0.0053(15) 0.0215(15) 0.0084(14)
O4 0.036(2) 0.137(5) 0.056(3) 0.029(2) 0.017(2) 0.019(2)
N2 0.0209(16) 0.0320(18) 0.0238(17) 0.0037(13) 0.0056(13) -0.0007(13)
N1 0.0320(18) 0.0269(17) 0.0261(18) 0.0018(14) 0.0058(14) 0.0030(14)
N3 0.0214(18) 0.067(3) 0.031(2) 0.0115(19) 0.0103(16) 0.0039(18)
C23 0.057(3) 0.030(2) 0.059(4) 0.010(2) -0.001(3) -0.003(2)
C21 0.050(4) 0.020(3) 0.065(5) 0.000 0.003(3) 0.000
C8 0.036(2) 0.037(2) 0.027(2) 0.0060(17) 0.0117(18) 0.0052(18)
C9 0.0265(19) 0.029(2) 0.028(2) -0.0005(16) 0.0103(16) 0.0017(16)
C10 0.027(2) 0.029(2) 0.023(2) 0.0011(14) 0.0056(17) -0.0007(14)
C7 0.034(2) 0.035(2) 0.024(2) 0.0009(15) 0.0102(19) 0.0041(16)
C11 0.030(2) 0.026(2) 0.027(2) 0.0023(16) 0.0079(16) 0.0032(16)
C25 0.043(3) 0.030(2) 0.040(3) -0.0014(19) 0.010(2) 0.0025(19)
C12 0.0233(19) 0.033(2) 0.027(2) 0.0029(17) 0.0099(16) 0.0021(16)
C19 0.038(3) 0.027(2) 0.068(4) -0.004(2) 0.015(2) 0.0028(19)
C2 0.038(3) 0.041(3) 0.055(4) -0.005(2) 0.013(3) -0.0016(19)
C17 0.033(2) 0.052(3) 0.025(2) 0.0128(19) 0.0108(17) 0.005(2)
C14 0.034(2) 0.061(3) 0.029(2) 0.012(2) 0.0129(19) 0.008(2)
C3 0.060(3) 0.037(3) 0.064(4) -0.012(3) 0.030(3) -0.017(2)
C20 0.036(2) 0.023(2) 0.049(3) 0.0015(19) 0.011(2) -0.0011(17)
C1 0.084(5) 0.052(4) 0.086(5) -0.009(3) 0.050(4) -0.009(3)
C6 0.050(3) 0.055(3) 0.041(3) 0.000(2) 0.019(2) 0.022(2)
C4 0.037(2) 0.033(2) 0.058(3) -0.003(2) 0.013(2) 0.000(2)
C16 0.047(3) 0.091(4) 0.025(3) 0.003(3) 0.009(2) 0.004(3)
C22 0.027(2) 0.029(2) 0.049(3) 0.0044(19) 0.0041(19) -0.0010(17)
C18 0.051(3) 0.046(3) 0.061(3) 0.020(2) 0.026(3) 0.005(2)
C13 0.065(4) 0.075(4) 0.048(3) 0.003(3) 0.027(3) 0.016(3)
C5 0.063(4) 0.054(4) 0.070(4) -0.018(3) 0.034(4) -0.011(3)
C24 0.054(3) 0.030(2) 0.059(3) -0.012(2) 0.019(3) -0.011(2)
C26 0.088(4) 0.040(3) 0.051(3) -0.013(2) 0.032(3) -0.009(3)
C15 0.043(3) 0.091(5) 0.059(4) 0.025(3) 0.030(3) 0.005(3)

loop_
_atom_type_symbol
_atom_type_description
_atom_type_scat_dispersion_real
_atom_type_scat_dispersion_imag
_atom_type_scat_source
C C 0.0033 0.0016 'International Tables Vol C Tables 4.2.6.8 and 6.1.1.4'
H H 0.0000 0.0000 'International Tables Vol C Tables 4.2.6.8 and 6.1.1.4'
Cu Cu 0.3201 1.2651 'International Tables Vol C Tables 4.2.6.8 and 6.1.1.4'
Dy Dy -0.1892 4.4098 'International Tables Vol C Tables 4.2.6.8 and 6.1.1.4'
F F 0.0171 0.0103 'International Tables Vol C Tables 4.2.6.8 and 6.1.1.4'
N N 0.0061 0.0033 'International Tables Vol C Tables 4.2.6.8 and 6.1.1.4'
O O 0.0106 0.0060 'International Tables Vol C Tables 4.2.6.8 and 6.1.1.4'

loop_
_geom_angle_atom_site_label_1
_geom_angle_atom_site_label_2
_geom_angle_atom_site_label_3
_geom_angle
_geom_angle_site_symmetry_1
_geom_angle_site_symmetry_3
O5 Dy1 O5 137.02(15) 2 .
O5 Dy1 O7 94.24(11) 2 .
O5 Dy1 O7 101.28(10) . .
O5 Dy1 O7 101.27(10) 2 2
O5 Dy1 O7 94.24(11) . 2
O7 Dy1 O7 136.86(15) . 2
O5 Dy1 O6 71.91(10) 2 2
O5 Dy1 O6 151.03(12) . 2
O7 Dy1 O6 72.99(11) . 2
O7 Dy1 O6 74.11(12) 2 2
O5 Dy1 O6 151.03(12) 2 .
O5 Dy1 O6 71.91(10) . .
O7 Dy1 O6 74.12(11) . .
O7 Dy1 O6 72.99(11) 2 .
O6 Dy1 O6 79.28(16) 2 .
O5 Dy1 O8 71.04(10) 2 .
O5 Dy1 O8 75.04(10) . .
O7 Dy1 O8 74.31(10) . .
O7 Dy1 O8 148.84(11) 2 .
O6 Dy1 O8 127.66(11) 2 .
O6 Dy1 O8 127.93(11) . .
O5 Dy1 O8 75.03(10) 2 2
O5 Dy1 O8 71.04(10) . 2
O7 Dy1 O8 148.84(11) . 2
O7 Dy1 O8 74.30(10) 2 2
O6 Dy1 O8 127.93(11) 2 2
O6 Dy1 O8 127.66(11) . 2
O8 Dy1 O8 74.54(15) . 2
N1 Cu1 N1 180.0 7_566 .
N1 Cu1 O2 87.29(13) 7_566 .
N1 Cu1 O2 92.71(13) . .
N1 Cu1 O2 92.71(13) 7_566 7_566
N1 Cu1 O2 87.29(13) . 7_566
O2 Cu1 O2 180.0 . 7_566
N1 Cu1 O1 89.13(13) 7_566 7_566
N1 Cu1 O1 90.87(13) . 7_566
O2 Cu1 O1 93.64(13) . 7_566
O2 Cu1 O1 86.36(13) 7_566 7_566
N1 Cu1 O1 90.87(13) 7_566 .
N1 Cu1 O1 89.13(13) . .
O2 Cu1 O1 86.36(13) . .
O2 Cu1 O1 93.64(13) 7_566 .
O1 Cu1 O1 180.0 7_566 .
C25 O7 Dy1 134.4(3) . .
N2 O5 Dy1 145.0(2) . .
C22 O8 Dy1 133.2(3) . .
C2 O2 Cu1 124.3(4) . .
C4 O1 Cu1 123.9(3) . .
C7 O3 C6 117.4(4) . .
C20 O6 Dy1 134.5(3) . .
O5 N2 C12 125.2(3) . .
O5 N2 C17 120.8(3) . .
C12 N2 C17 112.8(3) . .
C9 N1 C8 119.4(4) . .
C9 N1 Cu1 121.4(3) . .
C8 N1 Cu1 118.8(3) . .
O4 N3 C12 125.5(4) . .
O4 N3 C14 121.6(4) . .
C12 N3 C14 112.6(4) . .
F14 C23 F15 108.0(5) . .
F14 C23 F13 107.5(6) . .
F15 C23 F13 106.1(5) . .
F14 C23 C22 113.2(5) . .
F15 C23 C22 110.3(5) . .
F13 C23 C22 111.4(4) . .
C22 C21 C22 123.9(6) . 2
C22 C21 H21 118.0 . .
C22 C21 H21 118.0 2 .
N1 C8 C7 122.3(4) . .
N1 C8 H8 118.8 . .
C7 C8 H8 118.8 . .
N1 C9 C10 121.4(4) . .
N1 C9 H9 119.3 . .
C10 C9 H9 119.3 . .
C9 C10 C11 119.6(4) . .
C9 C10 C12 118.3(4) . .
C11 C10 C12 122.1(4) . .
O3 C7 C8 114.5(4) . .
O3 C7 C11 126.2(4) . .
C8 C7 C11 119.3(4) . .
C7 C11 C10 118.0(4) . .
C7 C11 H11 121.0 . .
C10 C11 H11 121.0 . .
O7 C25 C24 127.7(5) . .
O7 C25 C26 114.8(4) . .
C24 C25 C26 117.5(4) . .
N2 C12 N3 108.3(4) . .
N2 C12 C10 126.3(4) . .
N3 C12 C10 125.4(4) . .
F9 C19 F8 106.0(6) . .
F9 C19 F7 106.2(6) . .
F8 C19 F7 106.9(5) . .
F9 C19 C20 113.2(4) . .
F8 C19 C20 110.9(4) . .
F7 C19 C20 113.2(5) . .
O2 C2 C3 129.4(5) . .
O2 C2 C1 114.7(5) . .
C3 C2 C1 115.9(5) . .
N2 C17 C16 109.6(4) . .
N2 C17 C18 105.9(4) . .
C16 C17 C18 110.0(4) . .
N2 C17 C14 101.2(3) . .
C16 C17 C14 114.9(4) . .
C18 C17 C14 114.5(4) . .
N3 C14 C13 105.7(4) . .
N3 C14 C15 109.3(4) . .
C13 C14 C15 110.9(5) . .
N3 C14 C17 100.8(3) . .
C13 C14 C17 114.5(4) . .
C15 C14 C17 114.7(4) . .
C2 C3 C4 124.0(5) . .
C2 C3 H3 118.0 . .
C4 C3 H3 118.0 . .
O6 C20 C24 127.7(4) . 2
O6 C20 C19 113.7(4) . .
C24 C20 C19 118.6(4) 2 .
F5 C1 F4 110.5(7) . .
F5 C1 F6 105.4(7) . .
F4 C1 F6 105.8(6) . .
F5 C1 C2 113.9(5) . .
F4 C1 C2 108.5(6) . .
F6 C1 C2 112.5(5) . .
O3 C6 H6A 109.5 . .
O3 C6 H6B 109.5 . .
H6A C6 H6B 109.5 . .
O3 C6 H6C 109.5 . .
H6A C6 H6C 109.5 . .
H6B C6 H6C 109.5 . .
O1 C4 C3 128.0(5) . .
O1 C4 C5 116.3(5) . .
C3 C4 C5 115.7(5) . .
C17 C16 H16A 109.5 . .
C17 C16 H16B 109.5 . .
H16A C16 H16B 109.5 . .
C17 C16 H16C 109.5 . .
H16A C16 H16C 109.5 . .
H16B C16 H16C 109.5 . .
O8 C22 C21 127.5(5) . .
O8 C22 C23 115.2(4) . .
C21 C22 C23 117.3(4) . .
C17 C18 H18A 109.5 . .
C17 C18 H18B 109.5 . .
H18A C18 H18B 109.5 . .
C17 C18 H18C 109.5 . .
H18A C18 H18C 109.5 . .
H18B C18 H18C 109.5 . .
C14 C13 H13A 109.5 . .
C14 C13 H13B 109.5 . .
H13A C13 H13B 109.5 . .
C14 C13 H13C 109.5 . .
H13A C13 H13C 109.5 . .
H13B C13 H13C 109.5 . .
F2 C5 F1 106.4(6) . .
F2 C5 F3 106.4(7) . .
F1 C5 F3 105.3(6) . .
F2 C5 C4 114.1(5) . .
F1 C5 C4 110.4(6) . .
F3 C5 C4 113.6(5) . .
C20 C24 C25 121.4(4) 2 .
C20 C24 H24 119.3 2 .
C25 C24 H24 119.3 . .
F12 C26 F10 108.6(6) . .
F12 C26 F11 108.2(6) . .
F10 C26 F11 105.4(5) . .
F12 C26 C25 112.8(5) . .
F10 C26 C25 108.8(5) . .
F11 C26 C25 112.7(4) . .
C14 C15 H15A 109.5 . .
C14 C15 H15B 109.5 . .
H15A C15 H15B 109.5 . .
C14 C15 H15C 109.5 . .
H15A C15 H15C 109.5 . .
H15B C15 H15C 109.5 . .

loop_
_geom_bond_atom_site_label_1
_geom_bond_atom_site_label_2
_geom_bond_distance
_geom_bond_site_symmetry_2
Dy1 O5 2.331(3) 2
Dy1 O5 2.331(3) .
Dy1 O7 2.334(3) .
Dy1 O7 2.334(3) 2
Dy1 O6 2.365(3) 2
Dy1 O6 2.365(3) .
Dy1 O8 2.366(3) .
Dy1 O8 2.366(3) 2
Cu1 N1 2.017(3) 7_566
Cu1 N1 2.017(3) .
Cu1 O2 2.109(3) .
Cu1 O2 2.109(3) 7_566
Cu1 O1 2.178(3) 7_566
Cu1 O1 2.178(3) .
F14 C23 1.324(6) .
F15 C23 1.338(7) .
F13 C23 1.347(7) .
F8 C19 1.295(6) .
F11 C26 1.308(7) .
F5 C1 1.304(8) .
F12 C26 1.286(8) .
F6 C1 1.315(8) .
F2 C5 1.277(9) .
F9 C19 1.268(7) .
F7 C19 1.301(7) .
F3 C5 1.315(7) .
F1 C5 1.294(9) .
F10 C26 1.304(8) .
F4 C1 1.308(9) .
O7 C25 1.247(6) .
O5 N2 1.300(4) .
O8 C22 1.256(5) .
O2 C2 1.239(6) .
O1 C4 1.239(6) .
O3 C7 1.354(6) .
O3 C6 1.414(6) .
O6 C20 1.245(6) .
O4 N3 1.274(6) .
N2 C12 1.333(5) .
N2 C17 1.502(5) .
N1 C9 1.331(5) .
N1 C8 1.336(5) .
N3 C12 1.351(5) .
N3 C14 1.498(6) .
C23 C22 1.520(7) .
C21 C22 1.388(6) .
C21 C22 1.388(6) 2
C21 H21 0.9300 .
C8 C7 1.378(6) .
C8 H8 0.9300 .
C9 C10 1.387(6) .
C9 H9 0.9300 .
C10 C11 1.392(6) .
C10 C12 1.456(6) .
C7 C11 1.382(6) .
C11 H11 0.9300 .
C25 C24 1.393(7) .
C25 C26 1.542(7) .
C19 C20 1.538(6) .
C2 C3 1.393(9) .
C2 C1 1.543(8) .
C17 C16 1.520(7) .
C17 C18 1.523(7) .
C17 C14 1.546(6) .
C14 C13 1.517(9) .
C14 C15 1.529(7) .
C3 C4 1.407(8) .
C3 H3 0.9300 .
C20 C24 1.386(7) 2
C6 H6A 0.9600 .
C6 H6B 0.9600 .
C6 H6C 0.9600 .
C4 C5 1.537(8) .
C16 H16A 0.9600 .
C16 H16B 0.9600 .
C16 H16C 0.9600 .
C18 H18A 0.9600 .
C18 H18B 0.9600 .
C18 H18C 0.9600 .
C13 H13A 0.9600 .
C13 H13B 0.9600 .
C13 H13C 0.9600 .
C24 C20 1.386(7) 2
C24 H24 0.9300 .
C15 H15A 0.9600 .
C15 H15B 0.9600 .
C15 H15C 0.9600 .

loop_
_geom_torsion_atom_site_label_1
_geom_torsion_atom_site_label_2
_geom_torsion_atom_site_label_3
_geom_torsion_atom_site_label_4
_geom_torsion
_geom_torsion_site_symmetry_1
_geom_torsion_site_symmetry_2
_geom_torsion_site_symmetry_3
_geom_torsion_site_symmetry_4
Dy1 O5 N2 C12 -105.5(5) . . . .
Dy1 O5 N2 C17 87.3(5) . . . .
C9 N1 C8 C7 -0.2(7) . . . .
Cu1 N1 C8 C7 173.1(3) . . . .
C8 N1 C9 C10 0.0(6) . . . .
Cu1 N1 C9 C10 -173.1(3) . . . .
N1 C9 C10 C11 0.3(6) . . . .
N1 C9 C10 C12 179.3(4) . . . .
C6 O3 C7 C8 174.4(4) . . . .
C6 O3 C7 C11 -5.7(7) . . . .
N1 C8 C7 O3 -180.0(4) . . . .
N1 C8 C7 C11 0.1(7) . . . .
O3 C7 C11 C10 -179.7(4) . . . .
C8 C7 C11 C10 0.2(6) . . . .
C9 C10 C11 C7 -0.4(6) . . . .
C12 C10 C11 C7 -179.3(4) . . . .
Dy1 O7 C25 C24 16.6(8) . . . .
Dy1 O7 C25 C26 -163.4(4) . . . .
O5 N2 C12 N3 -174.4(4) . . . .
C17 N2 C12 N3 -6.4(5) . . . .
O5 N2 C12 C10 6.2(7) . . . .
C17 N2 C12 C10 174.2(4) . . . .
O4 N3 C12 N2 177.7(5) . . . .
C14 N3 C12 N2 -8.2(6) . . . .
O4 N3 C12 C10 -2.9(8) . . . .
C14 N3 C12 C10 171.3(4) . . . .
C9 C10 C12 N2 148.7(4) . . . .
C11 C10 C12 N2 -32.3(7) . . . .
C9 C10 C12 N3 -30.6(7) . . . .
C11 C10 C12 N3 148.4(5) . . . .
Cu1 O2 C2 C3 16.6(9) . . . .
Cu1 O2 C2 C1 -161.0(4) . . . .
O5 N2 C17 C16 -52.6(5) . . . .
C12 N2 C17 C16 138.8(4) . . . .
O5 N2 C17 C18 66.0(5) . . . .
C12 N2 C17 C18 -102.7(4) . . . .
O5 N2 C17 C14 -174.3(4) . . . .
C12 N2 C17 C14 17.1(5) . . . .
O4 N3 C14 C13 72.9(6) . . . .
C12 N3 C14 C13 -101.4(5) . . . .
O4 N3 C14 C15 -46.4(7) . . . .
C12 N3 C14 C15 139.2(5) . . . .
O4 N3 C14 C17 -167.6(5) . . . .
C12 N3 C14 C17 18.1(6) . . . .
N2 C17 C14 N3 -19.2(5) . . . .
C16 C17 C14 N3 -137.1(4) . . . .
C18 C17 C14 N3 94.2(5) . . . .
N2 C17 C14 C13 93.7(5) . . . .
C16 C17 C14 C13 -24.2(6) . . . .
C18 C17 C14 C13 -152.8(5) . . . .
N2 C17 C14 C15 -136.4(4) . . . .
C16 C17 C14 C15 105.6(6) . . . .
C18 C17 C14 C15 -23.0(6) . . . .
O2 C2 C3 C4 0.6(11) . . . .
C1 C2 C3 C4 178.1(6) . . . .
Dy1 O6 C20 C24 3.2(8) . . . 2
Dy1 O6 C20 C19 -178.1(3) . . . .
F9 C19 C20 O6 -43.4(7) . . . .
F8 C19 C20 O6 75.6(6) . . . .
F7 C19 C20 O6 -164.3(6) . . . .
F9 C19 C20 C24 135.5(6) . . . 2
F8 C19 C20 C24 -105.5(6) . . . 2
F7 C19 C20 C24 14.6(8) . . . 2
O2 C2 C1 F5 -152.9(6) . . . .
C3 C2 C1 F5 29.2(9) . . . .
O2 C2 C1 F4 83.6(7) . . . .
C3 C2 C1 F4 -94.3(7) . . . .
O2 C2 C1 F6 -33.0(8) . . . .
C3 C2 C1 F6 149.0(6) . . . .
Cu1 O1 C4 C3 -9.4(8) . . . .
Cu1 O1 C4 C5 173.0(4) . . . .
C2 C3 C4 O1 -4.4(10) . . . .
C2 C3 C4 C5 173.3(6) . . . .
Dy1 O8 C22 C21 -4.2(6) . . . .
Dy1 O8 C22 C23 177.6(3) . . . .
C22 C21 C22 O8 2.2(3) 2 . . .
C22 C21 C22 C23 -179.7(4) 2 . . .
F14 C23 C22 O8 -153.9(5) . . . .
F15 C23 C22 O8 85.0(6) . . . .
F13 C23 C22 O8 -32.6(6) . . . .
F14 C23 C22 C21 27.8(7) . . . .
F15 C23 C22 C21 -93.3(5) . . . .
F13 C23 C22 C21 149.1(4) . . . .
O1 C4 C5 F2 -26.7(8) . . . .
C3 C4 C5 F2 155.3(6) . . . .
O1 C4 C5 F1 93.0(7) . . . .
C3 C4 C5 F1 -84.9(7) . . . .
O1 C4 C5 F3 -148.9(6) . . . .
C3 C4 C5 F3 33.2(9) . . . .
O7 C25 C24 C20 -7.3(8) . . . 2
C26 C25 C24 C20 172.7(5) . . . 2
O7 C25 C26 F12 -151.9(6) . . . .
C24 C25 C26 F12 28.2(8) . . . .
O7 C25 C26 F10 87.6(6) . . . .
C24 C25 C26 F10 -92.4(6) . . . .
O7 C25 C26 F11 -29.0(7) . . . .
C24 C25 C26 F11 151.0(5) . . . .
